data_1538544
loop_
_publ_author_name
'Saalfeld, H.'

_publ_section_title
;
 Untersuchungen ueber die Nosean-Struktur
;
_journal_name_full
;
Neues Jahrbuch fuer Mineralogie. Monatshefte (Band=Jahr) (1950-)
;
_journal_page_first 38
_journal_page_last 46
_journal_volume 1959
_journal_year 1959
_chemical_formula_sum 'Al6 Na8 O28 S Si6'
_chemical_name_systematic 'Na8 (Al6 Si6 O24) (S O4)'
_space_group_IT_number 215
_symmetry_space_group_name_Hall 'P -4 2 3'
_symmetry_space_group_name_H-M 'P -4 3 m'
_cell_angle_alpha 90
_cell_angle_beta 90
_cell_angle_gamma 90
_cell_formula_units_Z 1
_cell_length_a 9.05
_cell_length_b 9.05
_cell_length_c 9.05
_cell_volume 741.218
_citation_journal_id_ASTM NJMMAW
_cod_data_source_file Saalfeld_NJMMAW_1959_1981.cif
_cod_data_source_block Al6Na8O28S1Si6
_cod_original_cell_volume 741.2177
_cod_original_formula_sum 'Al6 Na8 O28 S1 Si6'
_cod_database_code 1538544

loop_
_symmetry_equiv_pos_as_xyz
x,y,z
y,-x,-z
-x,-y,z
-y,x,-z
x,-y,-z
-y,-x,z
-x,y,-z
y,x,z
z,x,y
x,-z,-y
-z,-x,y
-x,z,-y
z,-x,-y
-x,-z,y
-z,x,-y
x,z,y
y,z,x
y,-z,-x
-z,-y,x
-y,z,-x
z,y,x
-y,-z,x
-z,y,-x
z,-y,-x

loop_
_atom_site_label
_atom_site_type_symbol
_atom_site_fract_x
_atom_site_fract_y
_atom_site_fract_z
_atom_site_occupancy
_atom_site_U_iso_or_equiv
S1 S+6 0 0 0 0.5 0.0
O2 O-2 0.645 0.645 -0.028 1 0.0
Na2 Na+1 0.735 0.735 0.735 1 0.0
S2 S+6 0.5 0.5 0.5 0.5 0.0
O1 O-2 0.144 0.144 0.473 1 0.0
Al1 Al+3 0.25 0.5 0 0.5 0.0
Na1 Na+1 0.175 0.175 0.175 1 0.0
O3 O-2 0.883 0.883 0.883 0.5 0.0
Si1 Si+4 0.25 0.5 0 0.5 0.0
O4 O-2 0.373 0.373 0.373 0.5 0.0
